data_1504633
loop_
_publ_author_name
'Lee, Gon-Ann'
'Chen, Ko Chou'

_publ_section_title
;
 The general synthesis and trapping of 3-substituted
 1-chlorocyclopropenes.
;
_journal_issue 9
_journal_name_full 'Organic letters'
_journal_page_first 1843
_journal_page_last 1845
_journal_paper_doi 10.1021/ol8004479
_journal_volume 10
_journal_year 2008
_chemical_formula_moiety 'C24 H19 Cl O2'
_chemical_formula_sum 'C24 H19 Cl O2'
_chemical_formula_weight 374.84
_chemical_name_systematic
;
 ?
;
_space_group_IT_number 19
_symmetry_cell_setting orthorhombic
_symmetry_space_group_name_Hall 'P 2ac 2ab'
_symmetry_space_group_name_H-M 'P 21 21 21'
_atom_sites_solution_hydrogens geom
_atom_sites_solution_primary direct
_atom_sites_solution_secondary difmap
_audit_creation_method SHELXL-97
_cell_angle_alpha 90.00
_cell_angle_beta 90.00
_cell_angle_gamma 90.00
_cell_formula_units_Z 4
_cell_length_a 9.2887(2)
_cell_length_b 11.1807(2)
_cell_length_c 18.0546(4)
_cell_measurement_reflns_used 9772
_cell_measurement_temperature 200(2)
_cell_measurement_theta_max 25.35
_cell_measurement_theta_min 2.037
_cell_volume 1875.05(7)
_computing_cell_refinement 'HKL Scalepack (Otwinowski & Minor 1997)'
_computing_data_collection 'Collect (Nonius BV, 1997-2000)'
_computing_data_reduction 'HKL Denzo and Scalepack (Otwinowski & Minor 19'
_computing_molecular_graphics 'Ortep-3 for Windows (Farrugia, 1997)'
_computing_publication_material 'WinGX publication routines (Farrugia, 1999)'
_computing_structure_refinement 'SHELXL-97 (Sheldrick, 1997)'
_computing_structure_solution 'SHELXS-86 (Sheldrick, 1986)'
_diffrn_ambient_temperature 200(2)
_diffrn_detector_area_resol_mean 9
_diffrn_measured_fraction_theta_full 0.996
_diffrn_measured_fraction_theta_max 0.996
_diffrn_measurement_device_type KappaCCD
_diffrn_measurement_method 'CCD rotation images, thick slices'
_diffrn_radiation_monochromator graphite
_diffrn_radiation_source 'fine-focus sealed tube'
_diffrn_radiation_type MoK\a
_diffrn_radiation_wavelength 0.71073
_diffrn_reflns_av_R_equivalents 0.0440
_diffrn_reflns_av_sigmaI/netI 0.0350
_diffrn_reflns_limit_h_max 11
_diffrn_reflns_limit_h_min -8
_diffrn_reflns_limit_k_max 13
_diffrn_reflns_limit_k_min -11
_diffrn_reflns_limit_l_max 21
_diffrn_reflns_limit_l_min -21
_diffrn_reflns_number 13786
_diffrn_reflns_theta_full 25.35
_diffrn_reflns_theta_max 25.35
_diffrn_reflns_theta_min 2.14
_exptl_absorpt_coefficient_mu 0.220
_exptl_absorpt_correction_T_max 0.9568
_exptl_absorpt_correction_T_min 0.8472
_exptl_absorpt_correction_type multi-scan
_exptl_absorpt_process_details
;
 ?
;
_exptl_crystal_colour colorless
_exptl_crystal_density_diffrn 1.328
_exptl_crystal_density_method 'not measured'
_exptl_crystal_description prism
_exptl_crystal_F_000 784
_exptl_crystal_size_max 0.56
_exptl_crystal_size_mid 0.45
_exptl_crystal_size_min 0.4
_refine_diff_density_max 0.261
_refine_diff_density_min -0.306
_refine_diff_density_rms 0.095
_refine_ls_abs_structure_details 'Flack H D (1983), Acta Cryst. A39, 876-881'
_refine_ls_abs_structure_Flack 0.97(7)
_refine_ls_extinction_coef 0.021(2)
_refine_ls_extinction_expression Fc^*^=kFc[1+0.001xFc^2^\l^3^/sin(2\q)]^-1/4^
_refine_ls_extinction_method SHELXL
_refine_ls_goodness_of_fit_ref 1.082
_refine_ls_hydrogen_treatment fixed
_refine_ls_matrix_type full
_refine_ls_number_parameters 245
_refine_ls_number_reflns 3392
_refine_ls_number_restraints 0
_refine_ls_restrained_S_all 1.082
_refine_ls_R_factor_all 0.0438
_refine_ls_R_factor_gt 0.0368
_refine_ls_shift/su_max 0.000
_refine_ls_shift/su_mean 0.000
_refine_ls_structure_factor_coef Fsqd
_refine_ls_weighting_details 'calc w=1/[\s^2^(Fo^2^)+(0.0598P)^2^+0.3330P] where P=(Fo^2^+2Fc^2^)/3'
_refine_ls_weighting_scheme calc
_refine_ls_wR_factor_gt 0.0928
_refine_ls_wR_factor_ref 0.1012
_reflns_number_gt 3055
_reflns_number_total 3392
_reflns_threshold_expression >2sigma(I)
_cod_data_source_file ol8004479-file003.cif
_cod_data_source_block 7000
_cod_database_code 1504633

loop_
_symmetry_equiv_pos_as_xyz
'x, y, z'
'-x+1/2, -y, z+1/2'
'x+1/2, -y+1/2, -z'
'-x, y+1/2, -z+1/2'

loop_
_atom_site_label
_atom_site_type_symbol
_atom_site_fract_x
_atom_site_fract_y
_atom_site_fract_z
_atom_site_U_iso_or_equiv
_atom_site_adp_type
_atom_site_occupancy
_atom_site_symmetry_multiplicity
_atom_site_calc_flag
_atom_site_refinement_flags
Cl1 Cl 0.58072(6) -0.16416(5) 0.03529(3) 0.03482(18) Uani 1 1 d .
O1 O 0.73728(18) -0.03581(15) -0.09318(8) 0.0333(4) Uani 1 1 d .
O2 O 0.78509(16) 0.12766(12) 0.10121(8) 0.0248(4) Uani 1 1 d .
C1 C 0.8469(3) -0.1228(2) -0.10633(14) 0.0399(6) Uani 1 1 d .
H1A H 0.8307 -0.1604 -0.1534 0.060 Uiso 1 1 calc R
H1B H 0.8444 -0.1821 -0.0679 0.060 Uiso 1 1 calc R
H1C H 0.9393 -0.0843 -0.1065 0.060 Uiso 1 1 calc R
C2 C 0.7570(3) 0.01978(19) -0.02471(11) 0.0270(5) Uani 1 1 d .
H2 H 0.8508 0.0570 -0.0156 0.032 Uiso 1 1 calc R
C3 C 0.6271(3) 0.08283(19) 0.00575(13) 0.0269(5) Uani 1 1 d .
H3 H 0.5367 0.0839 -0.0223 0.032 Uiso 1 1 calc R
C4 C 0.6561(2) 0.17735(19) 0.06565(12) 0.0248(5) Uani 1 1 d .
C5 C 0.6790(2) 0.30410(18) 0.03990(13) 0.0267(5) Uani 1 1 d .
C6 C 0.6414(3) 0.3386(2) -0.03090(14) 0.0381(6) Uani 1 1 d .
H6 H 0.6025 0.2828 -0.0634 0.046 Uiso 1 1 calc R
C7 C 0.6612(3) 0.4563(2) -0.05410(16) 0.0453(7) Uani 1 1 d .
H7 H 0.6357 0.4788 -0.1019 0.054 Uiso 1 1 calc R
C8 C 0.7183(3) 0.5388(2) -0.00629(16) 0.0435(7) Uani 1 1 d .
H8 H 0.7321 0.6172 -0.0220 0.052 Uiso 1 1 calc R
C9 C 0.7555(3) 0.5064(2) 0.06490(16) 0.0441(7) Uani 1 1 d .
H9 H 0.7937 0.5628 0.0973 0.053 Uiso 1 1 calc R
C10 C 0.7353(3) 0.3887(2) 0.08806(14) 0.0360(6) Uani 1 1 d .
H10 H 0.7597 0.3667 0.1361 0.043 Uiso 1 1 calc R
C11 C 0.5459(2) 0.1549(2) 0.12648(12) 0.0272(5) Uani 1 1 d .
C12 C 0.4250(3) 0.2152(2) 0.14996(13) 0.0340(6) Uani 1 1 d .
H12 H 0.3980 0.2872 0.1282 0.041 Uiso 1 1 calc R
C13 C 0.3443(3) 0.1656(3) 0.20716(15) 0.0433(6) Uani 1 1 d .
H13 H 0.2638 0.2058 0.2250 0.052 Uiso 1 1 calc R
C14 C 0.3831(3) 0.0565(2) 0.23772(16) 0.0447(7) Uani 1 1 d .
H14 H 0.3260 0.0234 0.2748 0.054 Uiso 1 1 calc R
C15 C 0.5054(3) -0.0049(2) 0.21425(13) 0.0364(6) Uani 1 1 d .
H15 H 0.5305 -0.0782 0.2349 0.044 Uiso 1 1 calc R
C16 C 0.5880(3) 0.0466(2) 0.15940(12) 0.0272(5) Uani 1 1 d .
C17 C 0.7265(3) 0.00963(19) 0.11986(12) 0.0254(5) Uani 1 1 d .
C18 C 0.8339(3) -0.06514(19) 0.16124(12) 0.0256(5) Uani 1 1 d .
C19 C 0.8658(3) -0.0384(2) 0.23446(14) 0.0325(5) Uani 1 1 d .
H19 H 0.8203 0.0258 0.2574 0.039 Uiso 1 1 calc R
C20 C 0.9640(3) -0.1054(2) 0.27357(14) 0.0391(6) Uani 1 1 d .
H20 H 0.9857 -0.0852 0.3223 0.047 Uiso 1 1 calc R
C21 C 1.0308(3) -0.2029(2) 0.24076(14) 0.0369(6) Uani 1 1 d .
H21 H 1.0959 -0.2489 0.2675 0.044 Uiso 1 1 calc R
C22 C 0.9999(3) -0.2310(2) 0.16830(14) 0.0365(6) Uani 1 1 d .
H22 H 1.0445 -0.2961 0.1459 0.044 Uiso 1 1 calc R
C23 C 0.9024(2) -0.1625(2) 0.12859(13) 0.0311(5) Uani 1 1 d .
H23 H 0.8825 -0.1818 0.0795 0.037 Uiso 1 1 calc R
C24 C 0.6782(2) -0.03077(18) 0.04198(13) 0.0254(5) Uani 1 1 d .

loop_
_atom_site_aniso_label
_atom_site_aniso_U_11
_atom_site_aniso_U_22
_atom_site_aniso_U_33
_atom_site_aniso_U_23
_atom_site_aniso_U_13
_atom_site_aniso_U_12
Cl1 0.0371(3) 0.0221(3) 0.0452(3) -0.0024(3) -0.0038(3) -0.0049(3)
O1 0.0411(10) 0.0329(9) 0.0258(8) -0.0043(7) -0.0057(7) 0.0067(8)
O2 0.0268(8) 0.0196(7) 0.0280(8) -0.0002(6) -0.0047(6) 0.0005(6)
C1 0.0425(15) 0.0433(15) 0.0338(13) -0.0064(12) -0.0005(12) 0.0104(13)
C2 0.0336(12) 0.0244(11) 0.0230(11) -0.0013(9) -0.0046(9) 0.0004(10)
C3 0.0297(12) 0.0210(10) 0.0301(11) 0.0034(9) -0.0056(10) 0.0006(9)
C4 0.0258(11) 0.0205(10) 0.0280(11) 0.0010(9) -0.0051(10) 0.0010(10)
C5 0.0242(12) 0.0208(10) 0.0350(12) 0.0015(10) 0.0030(10) 0.0035(9)
C6 0.0524(15) 0.0260(11) 0.0359(13) 0.0012(12) -0.0033(12) 0.0050(12)
C7 0.0568(17) 0.0347(13) 0.0444(15) 0.0124(12) 0.0080(13) 0.0124(14)
C8 0.0444(16) 0.0225(11) 0.0634(18) 0.0081(13) 0.0184(14) 0.0030(12)
C9 0.0475(16) 0.0254(12) 0.0594(17) -0.0038(12) 0.0026(14) -0.0052(12)
C10 0.0412(15) 0.0266(12) 0.0402(13) 0.0015(11) -0.0037(12) -0.0059(11)
C11 0.0298(12) 0.0235(11) 0.0283(11) -0.0006(10) -0.0052(9) -0.0007(10)
C12 0.0353(14) 0.0281(11) 0.0385(13) 0.0002(11) -0.0019(12) 0.0049(11)
C13 0.0357(14) 0.0454(15) 0.0487(15) -0.0012(14) 0.0087(12) 0.0068(14)
C14 0.0441(16) 0.0470(15) 0.0430(15) 0.0057(13) 0.0114(13) -0.0003(13)
C15 0.0428(15) 0.0318(13) 0.0346(13) 0.0057(11) 0.0024(11) 0.0023(11)
C16 0.0296(12) 0.0256(10) 0.0264(11) 0.0001(9) -0.0022(10) -0.0004(11)
C17 0.0312(13) 0.0196(10) 0.0254(11) 0.0011(9) 0.0001(9) -0.0018(9)
C18 0.0269(12) 0.0229(11) 0.0271(11) 0.0016(9) 0.0007(10) -0.0021(9)
C19 0.0359(13) 0.0287(12) 0.0329(12) -0.0055(11) -0.0037(10) 0.0072(11)
C20 0.0445(16) 0.0416(14) 0.0313(13) -0.0023(11) -0.0107(11) 0.0049(12)
C21 0.0361(15) 0.0340(13) 0.0405(14) 0.0028(11) -0.0112(12) 0.0090(11)
C22 0.0392(15) 0.0287(12) 0.0416(14) -0.0045(11) -0.0012(12) 0.0085(12)
C23 0.0340(13) 0.0295(11) 0.0299(11) -0.0029(10) -0.0027(10) 0.0033(12)
C24 0.0274(12) 0.0186(10) 0.0302(12) -0.0011(10) -0.0024(10) -0.0024(9)

loop_
_atom_type_symbol
_atom_type_description
_atom_type_scat_dispersion_real
_atom_type_scat_dispersion_imag
_atom_type_scat_source
C C 0.0033 0.0016 'International Tables Vol C Tables 4.2.6.8 and 6.1.1.4'
H H 0.0000 0.0000 'International Tables Vol C Tables 4.2.6.8 and 6.1.1.4'
Cl Cl 0.1484 0.1585 'International Tables Vol C Tables 4.2.6.8 and 6.1.1.4'
O O 0.0106 0.0060 'International Tables Vol C Tables 4.2.6.8 and 6.1.1.4'

loop_
_geom_angle_atom_site_label_1
_geom_angle_atom_site_label_2
_geom_angle_atom_site_label_3
_geom_angle
C2 O1 C1 110.91(17)
C17 O2 C4 97.92(15)
O1 C1 H1A 109.5
O1 C1 H1B 109.5
H1A C1 H1B 109.5
O1 C1 H1C 109.5
H1A C1 H1C 109.5
H1B C1 H1C 109.5
O1 C2 C3 115.3(2)
O1 C2 C24 118.26(18)
C3 C2 C24 59.81(14)
O1 C2 H2 117.0
C3 C2 H2 117.0
C24 C2 H2 117.0
C2 C3 C24 60.64(15)
C2 C3 C4 116.10(19)
C24 C3 C4 102.66(18)
C2 C3 H3 120.3
C24 C3 H3 120.3
C4 C3 H3 120.3
O2 C4 C5 112.06(17)
O2 C4 C11 99.85(16)
C5 C4 C11 118.20(18)
O2 C4 C3 100.98(16)
C5 C4 C3 117.04(19)
C11 C4 C3 106.08(17)
C6 C5 C10 119.1(2)
C6 C5 C4 120.9(2)
C10 C5 C4 120.1(2)
C5 C6 C7 120.6(2)
C5 C6 H6 119.7
C7 C6 H6 119.7
C8 C7 C6 119.9(3)
C8 C7 H7 120.1
C6 C7 H7 120.1
C7 C8 C9 120.5(2)
C7 C8 H8 119.8
C9 C8 H8 119.8
C8 C9 C10 119.6(3)
C8 C9 H9 120.2
C10 C9 H9 120.2
C5 C10 C9 120.4(2)
C5 C10 H10 119.8
C9 C10 H10 119.8
C12 C11 C16 121.3(2)
C12 C11 C4 133.6(2)
C16 C11 C4 105.05(18)
C11 C12 C13 118.2(2)
C11 C12 H12 120.9
C13 C12 H12 120.9
C14 C13 C12 120.4(2)
C14 C13 H13 119.8
C12 C13 H13 119.8
C13 C14 C15 121.6(2)
C13 C14 H14 119.2
C15 C14 H14 119.2
C16 C15 C14 117.8(2)
C16 C15 H15 121.1
C14 C15 H15 121.1
C15 C16 C11 120.6(2)
C15 C16 C17 133.7(2)
C11 C16 C17 105.67(19)
O2 C17 C18 111.62(18)
O2 C17 C16 100.17(16)
C18 C17 C16 118.53(18)
O2 C17 C24 99.33(15)
C18 C17 C24 118.92(18)
C16 C17 C24 105.09(18)
C19 C18 C23 118.3(2)
C19 C18 C17 119.7(2)
C23 C18 C17 121.92(19)
C20 C19 C18 120.9(2)
C20 C19 H19 119.6
C18 C19 H19 119.6
C19 C20 C21 120.4(2)
C19 C20 H20 119.8
C21 C20 H20 119.8
C22 C21 C20 119.5(2)
C22 C21 H21 120.3
C20 C21 H21 120.3
C21 C22 C23 120.1(2)
C21 C22 H22 119.9
C23 C22 H22 119.9
C22 C23 C18 120.8(2)
C22 C23 H23 119.6
C18 C23 H23 119.6
C3 C24 C2 59.56(15)
C3 C24 C17 103.92(17)
C2 C24 C17 118.26(18)
C3 C24 Cl1 121.74(16)
C2 C24 Cl1 120.82(16)
C17 C24 Cl1 117.57(15)

loop_
_geom_bond_atom_site_label_1
_geom_bond_atom_site_label_2
_geom_bond_distance
Cl1 C24 1.749(2)
O1 C2 1.396(3)
O1 C1 1.428(3)
O2 C17 1.467(3)
O2 C4 1.469(3)
C1 H1A 0.9600
C1 H1B 0.9600
C1 H1C 0.9600
C2 C3 1.502(3)
C2 C24 1.518(3)
C2 H2 0.9800
C3 C24 1.506(3)
C3 C4 1.536(3)
C3 H3 0.9800
C4 C5 1.507(3)
C4 C11 1.522(3)
C5 C6 1.380(3)
C5 C10 1.387(3)
C6 C7 1.393(4)
C6 H6 0.9300
C7 C8 1.370(4)
C7 H7 0.9300
C8 C9 1.379(4)
C8 H8 0.9300
C9 C10 1.394(3)
C9 H9 0.9300
C10 H10 0.9300
C11 C12 1.376(3)
C11 C16 1.405(3)
C12 C13 1.392(4)
C12 H12 0.9300
C13 C14 1.386(4)
C13 H13 0.9300
C14 C15 1.394(4)
C14 H14 0.9300
C15 C16 1.379(3)
C15 H15 0.9300
C16 C17 1.528(3)
C17 C18 1.501(3)
C17 C24 1.543(3)
C18 C19 1.387(3)
C18 C23 1.392(3)
C19 C20 1.375(3)
C19 H19 0.9300
C20 C21 1.387(3)
C20 H20 0.9300
C21 C22 1.376(4)
C21 H21 0.9300
C22 C23 1.386(3)
C22 H22 0.9300
C23 H23 0.9300

loop_
_cod_related_entry_id
_cod_related_entry_database
_cod_related_entry_code
1 ChemSpider 21194767
